data_1564216
loop_
_publ_author_name
'Debnath, Paresh'
'Singh, Keisham Surjit'
'Devi, Thokchom Sonia'
'Singh, S.Sureshkumar'
'Butcher, Ray J.'
'Siero\'n, Les\/law'
'Maniukiewicz, Waldemar'

_publ_section_title
;
 Synthesis, characterization, crystal structures and anti-diabetic
 activity of organotin (IV) complexes with
 2-(4-hydroxynaphthylazo)-benzoic acid
;
_journal_name_full 'Inorganica Chimica Acta'
_journal_page_first 119736
_journal_paper_doi 10.1016/j.ica.2020.119736
_journal_volume 510
_journal_year 2020
_chemical_formula_moiety 'C17 H11 N2 O3, C6 H16 N, 2(H2 O)'
_chemical_formula_sum 'C23 H31 N3 O5'
_chemical_formula_weight 429.51
_space_group_IT_number 2
_space_group_name_Hall '-P 1'
_space_group_name_H-M_alt 'P -1'
_symmetry_cell_setting triclinic
_symmetry_Int_Tables_number 2
_symmetry_space_group_name_Hall '-P 1'
_symmetry_space_group_name_H-M 'P -1'
_atom_sites_solution_hydrogens mixed
_atom_sites_solution_primary difmap
_atom_sites_solution_secondary difmap
_cell_angle_alpha 103.894(2)
_cell_angle_beta 90.498(2)
_cell_angle_gamma 91.519(2)
_cell_formula_units_Z 4
_cell_length_a 10.7854(3)
_cell_length_b 13.5964(3)
_cell_length_c 15.4929(3)
_cell_measurement_reflns_used 20169
_cell_measurement_temperature 100
_cell_measurement_theta_max 32.954
_cell_measurement_theta_min 5.654
_cell_volume 2204.41(9)
_computing_cell_refinement 'CrysAlisPro 1.171.40.70a (Rigaku OD, 2020)'
_computing_data_collection 'CrysAlisPro 1.171.40.70a (Rigaku OD, 2020)'
_computing_data_reduction 'CrysAlisPro 1.171.40.70a (Rigaku OD, 2020)'
_computing_structure_refinement 'SHELXL-2018/3 (Sheldrick, 2018)'
_diffrn_ambient_environment N~2~
_diffrn_ambient_temperature 100
_diffrn_detector 'Hybrid Pixel Array Detector'
_diffrn_detector_area_resol_mean 5.8140
_diffrn_detector_type 'Pilatus 300K'
_diffrn_measured_fraction_theta_full 0.999
_diffrn_measured_fraction_theta_max 0.999
_diffrn_measurement_details
;
List of Runs (angles in degrees, time in seconds):

  # Type    Start    End  Width  t~exp~   \w     \q     \k     \f   Frames
--------------------------------------------------------------------------
  1  \w    -12.00  14.00   0.50   10.00    --   -1.56  56.00-130.90   52
  2  \w     25.00  60.00   0.50   10.00    --   -1.56  56.00-130.90   70
  3  \w     28.00  58.00   0.50   10.00    --   -1.56  82.00 -97.33   60
  4  \w    -12.00  55.00   0.50   10.00    --   -1.56  57.00-180.00  134
  5  \w    -22.00  50.00   0.50   10.00    --   -1.56  82.00 -42.72  144
  6  \w    -14.00  46.00   0.50   10.00    --   -1.56  62.00  18.66  120
  7  \w     32.00  64.00   0.50   10.00    --   -1.56  14.00 107.24   64
  8  \w     -1.00  28.00   0.50   10.00    --   -1.56  14.00 107.24   58
  9  \w    -12.00  36.00   0.50   10.00    --   -1.56  57.00 150.00   96
 10  \w    -20.00  30.00   0.50   10.00    --   -1.56  77.00  60.00  100
 11  \w    -27.00  23.00   0.50   10.00    --   -1.56  92.00  85.45  100
 12  \w    -70.00  -1.00   0.50   10.00    --   -1.56  -9.00  24.66  138
 13  \w    -62.00  -2.00   0.50   10.00    --   -1.56  -5.00 146.30  120
 14  \w    -69.00  -8.00   0.50   10.00    --   -1.56  -4.00  97.05  122
 15  \w    -70.00  -1.00   0.50   10.00    --   -1.56  -9.00 -21.49  138
 16  \w    -42.00  -4.00   0.50   10.00    --   -1.56  -1.00-122.95   76
 17  \w    -71.00  -2.00   0.50   10.00    --   -1.56  -8.00-141.59  138
 18  \w    -67.00  -2.00   0.50   10.00    --   -1.56  -8.00 -53.93  130
 19  \w    -23.00  21.00   0.50   10.00    --   -1.56  82.00 -97.33   88
 20  \w    -32.00  -3.00   0.50   10.00    --   -1.56 100.00-124.77   58
;
_diffrn_measurement_device 'four-circle diffractometer'
_diffrn_measurement_device_type 'XtaLAB Synergy, Dualflex, Pilatus 300K'
_diffrn_measurement_method '\w scans'
_diffrn_radiation_monochromator mirror
_diffrn_radiation_probe x-ray
_diffrn_radiation_type 'Mo K\a'
_diffrn_radiation_wavelength 0.71073
_diffrn_reflns_av_unetI/netI 0.0138
_diffrn_reflns_limit_h_max 12
_diffrn_reflns_limit_h_min -12
_diffrn_reflns_limit_k_max 16
_diffrn_reflns_limit_k_min -16
_diffrn_reflns_limit_l_max 18
_diffrn_reflns_limit_l_min -18
_diffrn_reflns_number 15398
_diffrn_reflns_reduction_process
;
;
_diffrn_reflns_theta_full 25.03
_diffrn_reflns_theta_max 25.03
_diffrn_reflns_theta_min 2.31
_diffrn_source 'micro-focus sealed X-ray tube'
_diffrn_source_type 'PhotonJet (Mo) X-ray Source'
_exptl_absorpt_coefficient_mu 0.092
_exptl_absorpt_correction_T_max 0.985
_exptl_absorpt_correction_T_min 0.964
_exptl_absorpt_correction_type analytical
_exptl_absorpt_process_details
;
CrysAlisPro 1.171.40.74a (Rigaku Oxford Diffraction, 2020)
Analytical numeric absorption correction using a multifaceted crystal
			model based on expressions derived by R.C. Clark & J.S. Reid.
(Clark, R. C. & Reid, J. S. (1995). Acta Cryst. A51, 887-897)
Empirical absorption correction using spherical harmonics,
 implemented in SCALE3 ABSPACK scaling algorithm.
;
_exptl_crystal_colour 'dark orange'
_exptl_crystal_density_diffrn 1.294
_exptl_crystal_description prism
_exptl_crystal_F_000 920
_exptl_crystal_size_max 0.55
_exptl_crystal_size_mid 0.28
_exptl_crystal_size_min 0.21
_refine_diff_density_max 0.315
_refine_diff_density_min -0.312
_refine_diff_density_rms 0.056
_refine_ls_extinction_method none
_refine_ls_goodness_of_fit_ref 1.061
_refine_ls_hydrogen_treatment constr
_refine_ls_matrix_type full
_refine_ls_number_parameters 566
_refine_ls_number_reflns 15398
_refine_ls_number_restraints 0
_refine_ls_restrained_S_all 1.061
_refine_ls_R_factor_all 0.0665
_refine_ls_R_factor_gt 0.0585
_refine_ls_shift/su_max 0.000
_refine_ls_shift/su_mean 0.000
_refine_ls_structure_factor_coef Fsqd
_refine_ls_weighting_details 'w=1/[\s^2^(Fo^2^)+(0.1112P)^2^+0.9846P] where P=(Fo^2^+2Fc^2^)/3'
_refine_ls_weighting_scheme calc
_refine_ls_wR_factor_gt 0.1771
_refine_ls_wR_factor_ref 0.1854
_reflns_number_gt 13149
_reflns_number_total 15398
_reflns_threshold_expression 'I > 2\s(I)'
_cod_data_source_file ICA-2020-510-119736.cif
_cod_data_source_block ksp12
_cod_database_code 1564216
_oxdiff_exptl_absorpt_empirical_full_min 0.549
_oxdiff_exptl_absorpt_empirical_full_max 1.689
_oxdiff_exptl_absorpt_empirical_details
;
Empirical correction (ABSPACK) includes:
- Absorption correction using spherical harmonics
- Frame scaling
;

loop_
_space_group_symop_id
_space_group_symop_operation_xyz
1 x,y,z
2 -x,-y,-z

loop_
_atom_site_aniso_label
_atom_site_aniso_U_11
_atom_site_aniso_U_22
_atom_site_aniso_U_33
_atom_site_aniso_U_23
_atom_site_aniso_U_13
_atom_site_aniso_U_12
O1 0.0316(9) 0.0423(12) 0.0244(10) 0.0151(9) -0.0017(7) -0.0029(8)
O2 0.0363(9) 0.0343(11) 0.0208(10) 0.0150(8) 0.0002(7) 0.0015(7)
O3 0.0421(10) 0.0394(12) 0.0212(10) 0.0128(9) -0.0023(7) 0.0011(8)
N1 0.0300(10) 0.0317(13) 0.0201(11) 0.0124(9) -0.0008(8) -0.0008(8)
N2 0.0307(10) 0.0286(12) 0.0224(11) 0.0120(9) -0.0019(8) 0.0033(8)
C1 0.0327(12) 0.0254(14) 0.0238(13) 0.0114(11) 0.0016(9) 0.0039(10)
C2 0.0308(12) 0.0248(14) 0.0213(13) 0.0116(11) -0.0009(9) 0.0051(9)
C3 0.0297(12) 0.0281(14) 0.0223(13) 0.0109(11) -0.0024(9) 0.0027(9)
C4 0.0377(13) 0.0308(15) 0.0191(13) 0.0104(11) -0.0012(9) 0.0032(10)
O4 0.0304(9) 0.0402(12) 0.0232(10) 0.0137(8) 0.0006(7) 0.0063(7)
C5 0.0347(13) 0.0323(15) 0.0235(14) 0.0144(12) 0.0043(9) 0.0015(10)
O5 0.0354(9) 0.0350(11) 0.0209(10) 0.0158(8) -0.0002(7) 0.0034(7)
C6 0.0302(12) 0.0287(15) 0.0245(14) 0.0104(11) -0.0010(9) 0.0011(10)
O6 0.0415(10) 0.0452(13) 0.0206(10) 0.0153(9) 0.0033(7) 0.0054(8)
C7 0.0305(12) 0.0267(14) 0.0195(13) 0.0103(11) -0.0011(9) 0.0060(10)
C8 0.0306(12) 0.0270(14) 0.0228(13) 0.0115(11) -0.0009(9) 0.0046(10)
C9 0.0308(12) 0.0312(15) 0.0240(13) 0.0134(11) -0.0005(9) 0.0011(10)
C10 0.0337(13) 0.0315(15) 0.0247(14) 0.0130(11) 0.0027(9) 0.0020(10)
C11 0.0364(13) 0.0271(14) 0.0209(13) 0.0109(11) -0.0003(9) 0.0063(10)
C12 0.0307(12) 0.0270(14) 0.0231(13) 0.0105(11) -0.0002(9) 0.0065(10)
C13 0.0342(12) 0.0284(14) 0.0239(14) 0.0091(11) -0.0040(9) 0.0055(10)
C14 0.0324(12) 0.0286(15) 0.0318(15) 0.0122(12) -0.0047(10) 0.0022(10)
C15 0.0315(12) 0.0310(15) 0.0319(15) 0.0164(12) 0.0018(10) 0.0040(10)
C16 0.0316(12) 0.0298(15) 0.0244(14) 0.0131(12) 0.0004(9) 0.0063(10)
C17 0.0299(12) 0.0253(14) 0.0229(13) 0.0105(11) -0.0002(9) 0.0056(10)
N3 0.0304(10) 0.0322(13) 0.0200(11) 0.0120(9) 0.0002(8) 0.0055(8)
N4 0.0293(10) 0.0280(12) 0.0229(11) 0.0099(9) 0.0023(8) 0.0008(8)
C21 0.0298(12) 0.0250(14) 0.0226(13) 0.0106(11) -0.0007(9) 0.0011(9)
C22 0.0292(12) 0.0273(14) 0.0203(13) 0.0119(11) 0.0002(9) -0.0011(9)
C23 0.0300(12) 0.0305(15) 0.0217(13) 0.0108(11) 0.0014(9) 0.0004(10)
C24 0.0352(13) 0.0354(16) 0.0191(13) 0.0130(11) 0.0017(9) 0.0007(10)
C25 0.0325(12) 0.0340(15) 0.0250(14) 0.0162(12) -0.0020(9) 0.0022(10)
C26 0.0298(12) 0.0303(15) 0.0251(14) 0.0121(11) 0.0013(9) 0.0022(10)
C27 0.0303(12) 0.0258(14) 0.0218(13) 0.0106(11) 0.0016(9) -0.0015(9)
C28 0.0297(12) 0.0280(14) 0.0212(13) 0.0113(11) -0.0001(9) -0.0005(10)
C29 0.0304(12) 0.0335(15) 0.0257(14) 0.0123(12) 0.0008(9) 0.0039(10)
C30 0.0332(12) 0.0351(16) 0.0240(14) 0.0138(12) -0.0015(9) 0.0023(10)
C31 0.0337(12) 0.0311(15) 0.0211(13) 0.0112(11) -0.0002(9) -0.0026(10)
C32 0.0300(12) 0.0268(14) 0.0230(13) 0.0112(11) 0.0006(9) -0.0033(10)
C33 0.0318(12) 0.0300(15) 0.0250(14) 0.0092(11) 0.0027(9) -0.0022(10)
C34 0.0301(12) 0.0274(14) 0.0325(15) 0.0105(12) 0.0033(10) 0.0022(10)
C35 0.0322(12) 0.0303(15) 0.0326(15) 0.0148(12) -0.0020(10) -0.0001(10)
C36 0.0328(12) 0.0309(15) 0.0219(13) 0.0122(11) -0.0007(9) -0.0017(10)
C37 0.0290(12) 0.0269(14) 0.0217(13) 0.0110(11) 0.0007(9) -0.0021(10)
N5 0.0338(10) 0.0293(13) 0.0235(11) 0.0128(10) 0.0007(8) 0.0015(8)
C41 0.0457(15) 0.0347(16) 0.0322(15) 0.0211(13) 0.0053(11) 0.0077(12)
C42 0.0427(15) 0.0320(16) 0.0430(18) 0.0169(14) 0.0052(11) 0.0041(11)
C43 0.0388(13) 0.0377(17) 0.0250(14) 0.0127(12) -0.0005(10) -0.0047(11)
C44 0.0437(15) 0.058(2) 0.0419(18) 0.0281(17) -0.0120(12) -0.0060(14)
C45 0.0436(14) 0.0293(15) 0.0306(15) 0.0108(12) 0.0003(11) 0.0034(11)
C46 0.0500(16) 0.0360(18) 0.0371(17) 0.0105(14) 0.0105(12) 0.0118(12)
N6 0.0323(10) 0.0324(13) 0.0233(12) 0.0115(10) -0.0006(8) 0.0035(9)
O7 0.0489(11) 0.0456(13) 0.0277(11) 0.0125(10) -0.0002(8) -0.0018(9)
C51 0.0333(13) 0.0376(17) 0.0314(15) 0.0131(13) -0.0009(10) -0.0007(11)
C52 0.0373(13) 0.0384(17) 0.0306(15) 0.0151(13) 0.0051(10) 0.0016(11)
C53 0.0429(14) 0.0356(16) 0.0244(14) 0.0090(12) -0.0005(10) 0.0072(11)
C54 0.0522(16) 0.0383(18) 0.0261(15) 0.0110(13) -0.0075(11) 0.0052(12)
C55 0.0392(14) 0.0332(16) 0.0291(15) 0.0104(12) -0.0017(10) 0.0051(11)
C56 0.0457(16) 0.0358(18) 0.050(2) 0.0206(15) 0.0029(13) 0.0023(12)
O8 0.0526(12) 0.0578(16) 0.0396(13) 0.0274(12) -0.0059(9) -0.0149(10)
O9 0.0629(13) 0.0412(14) 0.0322(12) 0.0071(10) 0.0069(9) -0.0004(10)
O10 0.0597(13) 0.0504(16) 0.0525(15) 0.0210(12) -0.0078(10) 0.0166(11)

loop_
_atom_site_label
_atom_site_type_symbol
_atom_site_thermal_displace_type
_atom_site_fract_x
_atom_site_fract_y
_atom_site_fract_z
_atom_site_occupancy
_atom_site_U_iso_or_equiv
_atom_site_calc_flag
_atom_site_refinement_flags
_atom_site_disorder_assembly
_atom_site_disorder_group
O1 O Uani 0.39699(15) 0.33340(16) 0.73415(12) 1.000 0.0317(6) d . . .
O2 O Uani 0.27657(15) 0.29874(15) 0.61216(12) 1.000 0.0290(6) d . . .
O3 O Uani -0.13576(16) 0.06844(16) 0.22452(12) 1.000 0.0333(6) d . . .
N1 N Uani 0.06860(18) 0.19157(18) 0.61568(14) 1.000 0.0263(7) d . . .
N2 N Uani -0.03030(18) 0.13650(18) 0.57780(15) 1.000 0.0262(6) d . . .
C1 C Uani 0.2962(2) 0.3004(2) 0.69262(17) 1.000 0.0263(8) d . . .
C2 C Uani 0.1983(2) 0.2608(2) 0.74583(17) 1.000 0.0245(8) d . . .
C3 C Uani 0.2178(2) 0.2739(2) 0.83736(17) 1.000 0.0259(8) d . . .
C4 C Uani 0.1337(2) 0.2375(2) 0.88998(18) 1.000 0.0284(8) d . . .
O4 O Uani 0.89492(15) 0.67842(16) 0.76673(12) 1.000 0.0301(6) d . . .
C5 C Uani 0.0258(2) 0.1864(2) 0.85012(18) 1.000 0.0288(8) d . . .
O5 O Uani 0.77421(15) 0.70518(15) 0.88605(12) 1.000 0.0289(6) d . . .
C6 C Uani 0.0030(2) 0.1726(2) 0.76020(17) 1.000 0.0271(8) d . . .
O6 O Uani 0.34974(16) 0.90470(17) 1.26443(13) 1.000 0.0344(6) d . . .
C7 C Uani 0.0885(2) 0.2087(2) 0.70685(17) 1.000 0.0247(8) d . . .
C8 C Uani -0.0466(2) 0.1159(2) 0.49130(17) 1.000 0.0258(8) d . . .
C9 C Uani 0.0357(2) 0.1479(2) 0.42907(18) 1.000 0.0275(8) d . . .
C10 C Uani 0.0071(2) 0.1300(2) 0.34184(18) 1.000 0.0289(8) d . . .
C11 C Uani -0.1077(2) 0.0774(2) 0.30343(17) 1.000 0.0272(8) d . . .
C12 C Uani -0.1894(2) 0.0379(2) 0.36466(17) 1.000 0.0261(8) d . . .
C13 C Uani -0.2980(2) -0.0178(2) 0.33081(18) 1.000 0.0283(8) d . . .
C14 C Uani -0.3771(2) -0.0540(2) 0.38627(19) 1.000 0.0301(8) d . . .
C15 C Uani -0.3478(2) -0.0348(2) 0.47697(19) 1.000 0.0299(8) d . . .
C16 C Uani -0.2417(2) 0.0196(2) 0.51204(18) 1.000 0.0274(8) d . . .
C17 C Uani -0.1598(2) 0.0567(2) 0.45590(17) 1.000 0.0252(8) d . . .
N3 N Uani 0.57072(18) 0.80883(18) 0.88180(14) 1.000 0.0265(7) d . . .
N4 N Uani 0.47331(18) 0.86001(18) 0.91806(15) 1.000 0.0261(6) d . . .
C21 C Uani 0.7944(2) 0.7060(2) 0.80657(17) 1.000 0.0250(8) d . . .
C22 C Uani 0.6965(2) 0.7437(2) 0.75268(17) 1.000 0.0246(8) d . . .
C23 C Uani 0.7124(2) 0.7300(2) 0.66120(17) 1.000 0.0266(8) d . . .
C24 C Uani 0.6289(2) 0.7655(2) 0.60806(17) 1.000 0.0288(8) d . . .
C25 C Uani 0.5268(2) 0.8180(2) 0.64801(18) 1.000 0.0289(8) d . . .
C26 C Uani 0.5072(2) 0.8326(2) 0.73816(18) 1.000 0.0275(8) d . . .
C27 C Uani 0.5907(2) 0.7950(2) 0.79134(17) 1.000 0.0252(8) d . . .
C28 C Uani 0.4519(2) 0.8729(2) 1.00302(17) 1.000 0.0254(8) d . . .
C29 C Uani 0.5250(2) 0.8334(2) 1.06555(18) 1.000 0.0289(8) d . . .
C30 C Uani 0.4921(2) 0.8450(2) 1.15102(18) 1.000 0.0296(8) d . . .
C31 C Uani 0.3817(2) 0.8995(2) 1.18722(17) 1.000 0.0279(8) d . . .
C32 C Uani 0.3091(2) 0.9456(2) 1.12594(17) 1.000 0.0258(8) d . . .
C33 C Uani 0.2058(2) 1.0024(2) 1.15829(18) 1.000 0.0285(8) d . . .
C34 C Uani 0.1343(2) 1.0438(2) 1.10246(19) 1.000 0.0294(8) d . . .
C35 C Uani 0.1659(2) 1.0287(2) 1.01292(19) 1.000 0.0305(8) d . . .
C36 C Uani 0.2684(2) 0.9740(2) 0.98006(18) 1.000 0.0276(8) d . . .
C37 C Uani 0.3422(2) 0.9316(2) 1.03639(17) 1.000 0.0250(8) d . . .
N5 N Uani 0.58817(18) 0.38509(18) 0.64592(15) 1.000 0.0278(7) d . . .
C41 C Uani 0.5468(3) 0.4647(2) 0.5998(2) 1.000 0.0352(9) d . . .
C42 C Uani 0.4640(3) 0.5404(2) 0.6569(2) 1.000 0.0378(9) d . . .
C43 C Uani 0.6815(2) 0.4279(2) 0.71862(18) 1.000 0.0331(9) d . . .
C44 C Uani 0.7129(3) 0.3521(3) 0.7723(2) 1.000 0.0453(10) d . . .
C45 C Uani 0.6288(2) 0.2926(2) 0.58065(19) 1.000 0.0339(8) d . . .
C46 C Uani 0.7409(3) 0.3105(3) 0.5271(2) 1.000 0.0405(10) d . . .
N6 N Uani 1.11017(18) 0.65233(18) 0.84658(15) 1.000 0.0285(7) d . . .
O7 O Uani 0.42549(18) 0.49639(18) 0.88403(14) 1.000 0.0402(7) d . . .
C51 C Uani 1.2134(2) 0.7029(2) 0.80625(19) 1.000 0.0333(9) d . . .
C52 C Uani 1.1974(2) 0.6859(2) 0.70642(19) 1.000 0.0342(9) d . . .
C53 C Uani 1.1033(2) 0.6970(2) 0.94486(19) 1.000 0.0339(8) d . . .
C54 C Uani 1.2121(3) 0.6726(3) 0.9984(2) 1.000 0.0383(9) d . . .
C55 C Uani 1.1174(2) 0.5394(2) 0.82145(19) 1.000 0.0333(9) d . . .
C56 C Uani 1.0105(3) 0.4873(3) 0.8574(2) 1.000 0.0421(10) d . . .
O8 O Uani 0.65795(19) 0.5570(2) 0.96209(15) 1.000 0.0477(8) d . . .
O9 O Uani 0.9317(2) 0.52218(19) 0.61611(15) 1.000 0.0457(8) d . . .
O10 O Uani 0.8413(2) 0.5499(2) 0.45539(17) 1.000 0.0525(8) d . . .
H1N H Uiso 0.12110 0.21697 0.58302 1.000 0.0320 c RU . .
H3 H Uiso 0.29097 0.30899 0.86422 1.000 0.0310 c RU . .
H4 H Uiso 0.14894 0.24699 0.95197 1.000 0.0340 c RU . .
H5 H Uiso -0.03249 0.16079 0.88547 1.000 0.0350 c RU . .
H6 H Uiso -0.07123 0.13836 0.73434 1.000 0.0330 c RU . .
H9 H Uiso 0.11171 0.18239 0.45041 1.000 0.0330 c RU . .
H10 H Uiso 0.06391 0.15251 0.30367 1.000 0.0350 c RU . .
H13 H Uiso -0.31715 -0.03065 0.26907 1.000 0.0340 c RU . .
H14 H Uiso -0.45051 -0.09154 0.36312 1.000 0.0360 c RU . .
H15 H Uiso -0.40215 -0.05976 0.51526 1.000 0.0360 c RU . .
H16 H Uiso -0.22375 0.03205 0.57393 1.000 0.0330 c RU . .
H3N H Uiso 0.62217 0.78385 0.91487 1.000 0.0320 c RU . .
H23 H Uiso 0.78281 0.69525 0.63449 1.000 0.0320 c RU . .
H24 H Uiso 0.64089 0.75431 0.54583 1.000 0.0350 c RU . .
H25 H Uiso 0.46989 0.84422 0.61268 1.000 0.0350 c RU . .
H26 H Uiso 0.43688 0.86816 0.76417 1.000 0.0330 c RU . .
H29 H Uiso 0.59830 0.79834 1.04559 1.000 0.0350 c RU . .
H30 H Uiso 0.54227 0.81681 1.18909 1.000 0.0360 c RU . .
H33 H Uiso 0.18469 1.01247 1.21914 1.000 0.0340 c RU . .
H34 H Uiso 0.06415 1.08224 1.12465 1.000 0.0350 c RU . .
H35 H Uiso 0.11628 1.05655 0.97425 1.000 0.0370 c RU . .
H36 H Uiso 0.28906 0.96482 0.91923 1.000 0.0330 c RU . .
H5N H Uiso 0.51331 0.36415 0.67551 1.000 0.0330 c RU . .
H41A H Uiso 0.62076 0.50083 0.58380 1.000 0.0420 c RU . .
H41B H Uiso 0.50179 0.43129 0.54414 1.000 0.0420 c RU . .
H42A H Uiso 0.43679 0.58883 0.62334 1.000 0.0570 c RU . .
H42B H Uiso 0.50986 0.57683 0.71040 1.000 0.0570 c RU . .
H42C H Uiso 0.39144 0.50496 0.67396 1.000 0.0570 c RU . .
H43A H Uiso 0.64798 0.48910 0.75866 1.000 0.0400 c RU . .
H43B H Uiso 0.75813 0.44851 0.69208 1.000 0.0400 c RU . .
H44A H Uiso 0.76020 0.29733 0.73561 1.000 0.0680 c RU . .
H44B H Uiso 0.63613 0.32391 0.79127 1.000 0.0680 c RU . .
H44C H Uiso 0.76264 0.38609 0.82473 1.000 0.0680 c RU . .
H45A H Uiso 0.55894 0.26557 0.53907 1.000 0.0410 c RU . .
H45B H Uiso 0.64864 0.24031 0.61304 1.000 0.0410 c RU . .
H46A H Uiso 0.75788 0.24822 0.48239 1.000 0.0610 c RU . .
H46B H Uiso 0.81309 0.33000 0.56701 1.000 0.0610 c RU . .
H46C H Uiso 0.72399 0.36494 0.49750 1.000 0.0610 c RU . .
H6N H Uiso 1.03100 0.66901 0.81995 1.000 0.0340 c RU . .
H51A H Uiso 1.29379 0.67571 0.81953 1.000 0.0400 c RU . .
H51B H Uiso 1.21544 0.77656 0.83382 1.000 0.0400 c RU . .
H52A H Uiso 1.20575 0.61383 0.67817 1.000 0.0510 c RU . .
H52B H Uiso 1.26106 0.72562 0.68381 1.000 0.0510 c RU . .
H52C H Uiso 1.11500 0.70745 0.69272 1.000 0.0510 c RU . .
H53A H Uiso 1.02575 0.67178 0.96699 1.000 0.0410 c RU . .
H53B H Uiso 1.09866 0.77152 0.95536 1.000 0.0410 c RU . .
H54A H Uiso 1.28996 0.69153 0.97361 1.000 0.0570 c RU . .
H54B H Uiso 1.21047 0.59976 0.99562 1.000 0.0570 c RU . .
H54C H Uiso 1.20611 0.71064 1.06045 1.000 0.0570 c RU . .
H55A H Uiso 1.19649 0.51966 0.84449 1.000 0.0400 c RU . .
H55B H Uiso 1.11742 0.51586 0.75582 1.000 0.0400 c RU . .
H56A H Uiso 1.00903 0.41463 0.82896 1.000 0.0630 c RU . .
H56B H Uiso 0.93223 0.51636 0.84469 1.000 0.0630 c RU . .
H56C H Uiso 1.02123 0.49719 0.92184 1.000 0.0630 c RU . .
H7A H Uiso 0.39146 0.47673 0.92650 1.000 0.0600 d RU . .
H7B H Uiso 0.42156 0.44422 0.84084 1.000 0.0600 d RU . .
H8A H Uiso 0.58808 0.54740 0.93514 1.000 0.0710 d RU . .
H8B H Uiso 0.69400 0.60263 0.94144 1.000 0.0710 d RU . .
H9A H Uiso 0.92436 0.57448 0.65849 1.000 0.0690 d RU . .
H9B H Uiso 0.89310 0.53643 0.57284 1.000 0.0690 d RU . .
H10A H Uiso 0.90843 0.54255 0.42649 1.000 0.0790 d RU . .
H10B H Uiso 0.80793 0.59975 0.44103 1.000 0.0790 d RU . .

loop_
_atom_type_symbol
_atom_type_description
_atom_type_scat_dispersion_real
_atom_type_scat_dispersion_imag
_atom_type_scat_source
C C 0.0033 0.0016 ' International Tables Vol C Tables 4.2.6.8 and 6.1.1.4'
H H 0.0000 0.0000 ' International Tables Vol C Tables 4.2.6.8 and 6.1.1.4'
N N 0.0061 0.0033 ' International Tables Vol C Tables 4.2.6.8 and 6.1.1.4'
O O 0.0106 0.0060 ' International Tables Vol C Tables 4.2.6.8 and 6.1.1.4'

loop_
_geom_angle_atom_site_label_1
_geom_angle_atom_site_label_2
_geom_angle_atom_site_label_3
_geom_angle
N2 N1 C7 119.8(2)
N1 N2 C8 120.2(2)
O1 C1 O2 123.7(2)
O1 C1 C2 115.9(2)
O2 C1 C2 120.4(2)
C7 N1 H1N 120.00
N2 N1 H1N 120.00
C1 C2 C7 122.9(2)
C3 C2 C7 118.3(2)
C1 C2 C3 118.8(2)
C2 C3 C4 122.0(2)
C3 C4 C5 118.7(2)
C4 C5 C6 120.9(2)
C5 C6 C7 120.4(2)
N1 C7 C6 120.7(2)
C2 C7 C6 119.7(2)
N1 C7 C2 119.6(2)
C9 C8 C17 118.2(2)
N2 C8 C9 125.6(2)
N2 C8 C17 116.2(2)
C8 C9 C10 121.7(2)
C9 C10 C11 122.7(2)
O3 C11 C12 122.1(2)
C10 C11 C12 116.5(2)
O3 C11 C10 121.4(2)
C13 C12 C17 120.1(2)
C11 C12 C13 119.3(2)
C11 C12 C17 120.7(2)
C12 C13 C14 120.7(2)
C13 C14 C15 119.2(2)
C14 C15 C16 121.4(2)
C15 C16 C17 120.0(2)
C12 C17 C16 118.8(2)
C8 C17 C12 119.9(2)
C8 C17 C16 121.3(2)
C2 C3 H3 119.00
C4 C3 H3 119.00
N4 N3 C27 119.5(2)
C5 C4 H4 121.00
C3 C4 H4 121.00
N3 N4 C28 120.5(2)
C4 C5 H5 120.00
C6 C5 H5 120.00
C5 C6 H6 120.00
C7 C6 H6 120.00
C10 C9 H9 119.00
C8 C9 H9 119.00
C9 C10 H10 119.00
C11 C10 H10 119.00
C12 C13 H13 120.00
C14 C13 H13 120.00
C15 C14 H14 120.00
C13 C14 H14 120.00
C14 C15 H15 119.00
C16 C15 H15 119.00
C17 C16 H16 120.00
C15 C16 H16 120.00
N4 N3 H3N 120.00
C27 N3 H3N 120.00
O5 C21 C22 119.8(2)
O4 C21 C22 116.0(2)
O4 C21 O5 124.2(2)
C21 C22 C27 122.8(2)
C23 C22 C27 118.2(2)
C21 C22 C23 119.0(2)
C22 C23 C24 122.2(2)
C23 C24 C25 118.5(2)
C24 C25 C26 121.1(2)
C25 C26 C27 120.2(2)
N3 C27 C26 120.3(2)
C22 C27 C26 119.8(2)
N3 C27 C22 119.9(2)
C29 C28 C37 118.1(2)
N4 C28 C29 125.9(2)
N4 C28 C37 116.0(2)
C28 C29 C30 122.1(2)
C29 C30 C31 122.3(2)
O6 C31 C32 122.1(2)
C30 C31 C32 116.8(2)
O6 C31 C30 121.2(2)
C33 C32 C37 120.2(2)
C31 C32 C33 119.1(2)
C31 C32 C37 120.8(2)
C32 C33 C34 120.5(2)
C33 C34 C35 119.5(2)
C34 C35 C36 120.8(2)
C35 C36 C37 120.2(2)
C32 C37 C36 118.8(2)
C28 C37 C32 119.9(2)
C28 C37 C36 121.3(2)
C43 N5 C45 114.18(19)
C41 N5 C43 111.5(2)
C41 N5 C45 111.3(2)
C24 C23 H23 119.00
C22 C23 H23 119.00
C23 C24 H24 121.00
C25 C24 H24 121.00
C24 C25 H25 119.00
C26 C25 H25 119.00
C27 C26 H26 120.00
C25 C26 H26 120.00
C30 C29 H29 119.00
C28 C29 H29 119.00
C29 C30 H30 119.00
C31 C30 H30 119.00
C32 C33 H33 120.00
C34 C33 H33 120.00
C35 C34 H34 120.00
C33 C34 H34 120.00
C34 C35 H35 120.00
C36 C35 H35 120.00
C35 C36 H36 120.00
C37 C36 H36 120.00
C41 N5 H5N 106.00
C43 N5 H5N 106.00
C45 N5 H5N 106.00
N5 C41 C42 112.4(2)
N5 C43 C44 112.0(2)
N5 C45 C46 114.0(2)
C51 N6 C55 111.94(19)
C53 N6 C55 114.2(2)
C51 N6 C53 110.9(2)
N5 C41 H41A 109.00
N5 C41 H41B 109.00
H41A C41 H41B 108.00
C42 C41 H41B 109.00
C42 C41 H41A 109.00
C41 C42 H42C 109.00
C41 C42 H42B 110.00
H42B C42 H42C 110.00
H42A C42 H42B 109.00
H42A C42 H42C 109.00
C41 C42 H42A 109.00
C44 C43 H43B 109.00
H43A C43 H43B 108.00
N5 C43 H43B 109.00
C44 C43 H43A 109.00
N5 C43 H43A 109.00
C43 C44 H44A 109.00
C43 C44 H44B 109.00
H44B C44 H44C 109.00
H44A C44 H44C 110.00
C43 C44 H44C 109.00
H44A C44 H44B 109.00
N5 C45 H45A 109.00
N5 C45 H45B 109.00
C46 C45 H45A 109.00
C46 C45 H45B 109.00
H45A C45 H45B 108.00
C45 C46 H46C 109.00
H46A C46 H46C 110.00
H46B C46 H46C 109.00
H46A C46 H46B 110.00
C45 C46 H46A 109.00
C45 C46 H46B 109.00
C51 N6 H6N 106.00
C53 N6 H6N 106.00
C55 N6 H6N 106.00
N6 C51 C52 112.1(2)
N6 C53 C54 114.3(2)
N6 C55 C56 112.6(2)
H7A O7 H7B 104.00
N6 C51 H51A 109.00
N6 C51 H51B 109.00
C52 C51 H51B 109.00
H51A C51 H51B 108.00
C52 C51 H51A 109.00
C51 C52 H52B 109.00
C51 C52 H52C 109.00
C51 C52 H52A 110.00
H52A C52 H52C 109.00
H52B C52 H52C 109.00
H52A C52 H52B 109.00
N6 C53 H53B 109.00
C54 C53 H53A 109.00
C54 C53 H53B 109.00
H53A C53 H53B 108.00
N6 C53 H53A 109.00
C53 C54 H54A 109.00
C53 C54 H54B 109.00
H54A C54 H54B 109.00
H54A C54 H54C 109.00
H54B C54 H54C 109.00
C53 C54 H54C 110.00
N6 C55 H55A 109.00
C56 C55 H55A 109.00
C56 C55 H55B 109.00
N6 C55 H55B 109.00
H55A C55 H55B 108.00
C55 C56 H56B 109.00
C55 C56 H56C 109.00
C55 C56 H56A 109.00
H56A C56 H56C 109.00
H56B C56 H56C 109.00
H56A C56 H56B 109.00
H8A O8 H8B 104.00
H9A O9 H9B 104.00
H10A O10 H10B 104.00

loop_
_geom_bond_atom_site_label_1
_geom_bond_atom_site_label_2
_geom_bond_distance
O1 C1 1.273(3)
O2 C1 1.257(3)
O3 C11 1.233(3)
N1 N2 1.334(3)
N1 C7 1.389(3)
N2 C8 1.311(3)
C1 C2 1.511(3)
N1 H1N 0.8800
C2 C3 1.399(4)
C2 C7 1.417(3)
C3 C4 1.384(4)
C4 C5 1.399(3)
O4 C21 1.272(3)
C5 C6 1.379(4)
O5 C21 1.255(3)
C6 C7 1.400(3)
O6 C31 1.234(3)
C8 C17 1.471(3)
C8 C9 1.450(4)
C9 C10 1.346(4)
C10 C11 1.461(3)
C11 C12 1.483(4)
C12 C17 1.407(4)
C12 C13 1.404(3)
C13 C14 1.379(4)
C14 C15 1.398(4)
C15 C16 1.380(3)
C16 C17 1.411(4)
C3 H3 0.9500
N3 C27 1.388(3)
N3 N4 1.329(3)
N4 C28 1.309(3)
C4 H4 0.9500
C5 H5 0.9500
C6 H6 0.9500
C9 H9 0.9500
C10 H10 0.9500
C13 H13 0.9500
C14 H14 0.9500
C15 H15 0.9500
C16 H16 0.9500
N3 H3N 0.8800
C21 C22 1.515(3)
C22 C23 1.397(4)
C22 C27 1.415(3)
C23 C24 1.387(3)
C24 C25 1.395(3)
C25 C26 1.382(4)
C26 C27 1.402(4)
C28 C29 1.452(4)
C28 C37 1.472(3)
C29 C30 1.347(4)
C30 C31 1.463(3)
C31 C32 1.485(4)
C32 C37 1.405(4)
C32 C33 1.399(3)
C33 C34 1.380(4)
C34 C35 1.399(4)
C35 C36 1.381(3)
C36 C37 1.408(4)
N5 C41 1.508(4)
N5 C43 1.502(3)
N5 C45 1.491(4)
C23 H23 0.9500
C24 H24 0.9500
C25 H25 0.9500
C26 H26 0.9500
C29 H29 0.9500
C30 H30 0.9500
C33 H33 0.9500
C34 H34 0.9500
C35 H35 0.9500
C36 H36 0.9500
N5 H5N 1.0000
C41 C42 1.505(4)
C43 C44 1.515(5)
C45 C46 1.519(4)
N6 C51 1.510(3)
N6 C53 1.501(4)
N6 C55 1.495(4)
C41 H41B 0.9900
C41 H41A 0.9900
C42 H42C 0.9800
C42 H42B 0.9800
C42 H42A 0.9800
C43 H43A 0.9900
C43 H43B 0.9900
C44 H44A 0.9800
C44 H44B 0.9800
C44 H44C 0.9800
C45 H45B 0.9900
C45 H45A 0.9900
C46 H46A 0.9800
C46 H46B 0.9800
C46 H46C 0.9800
N6 H6N 1.0000
C51 C52 1.516(4)
C53 C54 1.520(4)
C55 C56 1.516(4)
O7 H7A 0.8500
O7 H7B 0.8500
C51 H51B 0.9900
C51 H51A 0.9900
C52 H52B 0.9800
C52 H52C 0.9800
C52 H52A 0.9800
C53 H53A 0.9900
C53 H53B 0.9900
C54 H54A 0.9800
C54 H54C 0.9800
C54 H54B 0.9800
C55 H55B 0.9900
C55 H55A 0.9900
C56 H56C 0.9800
C56 H56A 0.9800
C56 H56B 0.9800
O8 H8A 0.8500
O8 H8B 0.8500
O9 H9A 0.8500
O9 H9B 0.8500
O10 H10A 0.8500
O10 H10B 0.8500

loop_
_geom_hbond_atom_site_label_D
_geom_hbond_atom_site_label_H
_geom_hbond_atom_site_label_A
_geom_hbond_distance_DH
_geom_hbond_distance_HA
_geom_hbond_distance_DA
_geom_hbond_angle_DHA
_geom_hbond_site_symmetry_A
N1 H1N O2 0.88 1.97 2.650(3) 133 .
N3 H3N O5 0.88 1.98 2.648(3) 132 .
N5 H5N O1 1.00 1.66 2.655(3) 174 .
N6 H6N O4 1.00 1.70 2.693(3) 171 .
O7 H7A O8 0.85 1.96 2.803(3) 169 2_667
O7 H7B O1 0.85 1.96 2.807(3) 173 .
O8 H8A O7 0.85 1.96 2.791(3) 166 .
O8 H8B O5 0.85 1.99 2.837(3) 177 .
O9 H9A O4 0.85 1.95 2.792(3) 170 .
O9 H9B O10 0.85 1.95 2.779(3) 164 .
O10 H10B O2 0.85 2.00 2.845(3) 171 2_666
C4 H4 O5 0.95 2.56 3.498(3) 169 2_667
C24 H24 O2 0.95 2.55 3.481(3) 165 2_666
C43 H43B O9 0.99 2.53 3.510(3) 170 .

loop_
_geom_torsion_atom_site_label_1
_geom_torsion_atom_site_label_2
_geom_torsion_atom_site_label_3
_geom_torsion_atom_site_label_4
_geom_torsion
C7 N1 N2 C8 -176.7(2)
N2 N1 C7 C2 175.4(2)
N2 N1 C7 C6 -2.9(4)
N1 N2 C8 C9 0.2(4)
N1 N2 C8 C17 -178.7(2)
O1 C1 C2 C3 7.6(4)
O1 C1 C2 C7 -170.9(2)
O2 C1 C2 C3 -173.1(2)
O2 C1 C2 C7 8.4(4)
C1 C2 C3 C4 -178.4(2)
C7 C2 C3 C4 0.1(4)
C1 C2 C7 N1 0.6(4)
C1 C2 C7 C6 178.9(2)
C3 C2 C7 N1 -177.9(2)
C3 C2 C7 C6 0.4(4)
C2 C3 C4 C5 -0.2(4)
C3 C4 C5 C6 -0.2(4)
C4 C5 C6 C7 0.7(4)
C5 C6 C7 N1 177.4(2)
C5 C6 C7 C2 -0.8(4)
N2 C8 C9 C10 -174.8(3)
C17 C8 C9 C10 4.0(4)
N2 C8 C17 C12 175.1(2)
N2 C8 C17 C16 -3.6(4)
C9 C8 C17 C12 -3.8(4)
C9 C8 C17 C16 177.5(2)
C8 C9 C10 C11 -0.1(4)
C9 C10 C11 O3 174.7(3)
C9 C10 C11 C12 -3.9(4)
O3 C11 C12 C13 4.6(4)
O3 C11 C12 C17 -174.7(3)
C10 C11 C12 C13 -176.8(2)
C10 C11 C12 C17 3.9(4)
C11 C12 C13 C14 -178.8(2)
C17 C12 C13 C14 0.5(4)
C11 C12 C17 C8 -0.2(4)
C11 C12 C17 C16 178.6(2)
C13 C12 C17 C8 -179.4(2)
C13 C12 C17 C16 -0.7(4)
C12 C13 C14 C15 -0.2(4)
C13 C14 C15 C16 0.1(4)
C14 C15 C16 C17 -0.3(4)
C15 C16 C17 C8 179.3(2)
C15 C16 C17 C12 0.6(4)
C27 N3 N4 C28 179.2(2)
N4 N3 C27 C22 177.8(2)
N4 N3 C27 C26 -1.5(4)
N3 N4 C28 C29 -1.6(4)
N3 N4 C28 C37 179.4(2)
O4 C21 C22 C23 10.8(4)
O4 C21 C22 C27 -167.4(3)
O5 C21 C22 C23 -170.5(3)
O5 C21 C22 C27 11.4(4)
C21 C22 C23 C24 -177.8(2)
C27 C22 C23 C24 0.5(4)
C21 C22 C27 N3 -2.7(4)
C21 C22 C27 C26 176.6(2)
C23 C22 C27 N3 179.1(2)
C23 C22 C27 C26 -1.6(4)
C22 C23 C24 C25 1.0(4)
C23 C24 C25 C26 -1.4(4)
C24 C25 C26 C27 0.3(4)
C25 C26 C27 N3 -179.5(2)
C25 C26 C27 C22 1.2(4)
N4 C28 C29 C30 -175.9(3)
C37 C28 C29 C30 3.1(4)
N4 C28 C37 C32 177.3(2)
N4 C28 C37 C36 -2.3(4)
C29 C28 C37 C32 -1.7(4)
C29 C28 C37 C36 178.7(2)
C28 C29 C30 C31 -1.0(4)
C29 C30 C31 O6 176.2(3)
C29 C30 C31 C32 -2.3(4)
O6 C31 C32 C33 4.3(4)
O6 C31 C32 C37 -174.9(3)
C30 C31 C32 C33 -177.2(2)
C30 C31 C32 C37 3.6(4)
C31 C32 C33 C34 -178.1(2)
C37 C32 C33 C34 1.1(4)
C31 C32 C37 C28 -1.6(4)
C31 C32 C37 C36 178.0(2)
C33 C32 C37 C28 179.2(2)
C33 C32 C37 C36 -1.2(4)
C32 C33 C34 C35 -0.1(4)
C33 C34 C35 C36 -0.8(4)
C34 C35 C36 C37 0.6(4)
C35 C36 C37 C28 180.0(2)
C35 C36 C37 C32 0.3(4)
C43 N5 C41 C42 -72.2(3)
C45 N5 C41 C42 159.1(2)
C41 N5 C43 C44 173.5(2)
C45 N5 C43 C44 -59.3(3)
C41 N5 C45 C46 63.0(3)
C43 N5 C45 C46 -64.3(3)
C53 N6 C51 C52 -161.2(2)
C55 N6 C51 C52 70.1(3)
C51 N6 C53 C54 -69.1(3)
C55 N6 C53 C54 58.5(3)
C51 N6 C55 C56 -177.0(2)
C53 N6 C55 C56 56.0(3)
